data_7247775
loop_
_publ_author_name
'Jones, Isabelle M.'
'Turner, Gemma F.'
'Pitts, Kari'
'Powell, Rees'
'Riboldi-Tunnicliffe, Alan'
'Williamson, Rachel'
'Boer, Stephanie'
'Allen, Lauren'
'Moggach, Stephen A.'

_publ_section_title
;
 High-pressure induced guest-mediated gate opening behaviour of the
 Co-based framework ZIF-67
;
_journal_issue 47
_journal_name_full CrystEngComm
_journal_page_first 6533
_journal_page_last 6538
_journal_paper_doi 10.1039/D3CE00979C
_journal_volume 25
_journal_year 2023
_chemical_absolute_configuration ad
_chemical_formula_moiety 'C8 H10 Co N4, 4.5[CH3OH]'
_chemical_formula_sum 'C12.5 H28 Co N4 O4.5'
_chemical_formula_weight 365.32
_chemical_name_common ZIF-67
_space_group_crystal_system cubic
_space_group_IT_number 217
_space_group_name_Hall 'I -4 2 3'
_space_group_name_H-M_alt 'I -4 3 m'
_atom_sites_solution_hydrogens geom
_atom_sites_solution_primary dual
_audit_creation_date 2023-10-02
_audit_creation_method
;
Olex2 1.5
(compiled 2023.08.24 svn.re1ec1418 for OlexSys, GUI svn.r6817)
;
_audit_update_record
;
2023-10-04 deposited with the CCDC.	2023-11-21 downloaded from the CCDC.
;
_cell_angle_alpha 90
_cell_angle_beta 90
_cell_angle_gamma 90
_cell_formula_units_Z 12
_cell_length_a 16.9823(4)
_cell_length_b 16.9823(4)
_cell_length_c 16.9823(4)
_cell_measurement_reflns_used 1106
_cell_measurement_temperature 293(2)
_cell_measurement_theta_max 23.1970
_cell_measurement_theta_min 2.3830
_cell_volume 4897.7(2)
_computing_cell_refinement 'CrysAlisPro 1.171.42.58a (Rigaku OD, 2022)'
_computing_data_collection 'CrysAlisPro 1.171.42.58a (Rigaku OD, 2022)'
_computing_data_reduction 'CrysAlisPro 1.171.42.58a (Rigaku OD, 2022)'
_computing_molecular_graphics 'Olex2 1.5 (Dolomanov et al., 2009)'
_computing_publication_material 'Olex2 1.5 (Dolomanov et al., 2009)'
_computing_structure_refinement 'SHELXL 2018/3 (Sheldrick, 2015)'
_computing_structure_solution 'SHELXT  (Sheldrick, 2015)'
_diffrn_ambient_temperature 293(2)
_diffrn_detector 'Hybrid Pixel Array Detector'
_diffrn_detector_area_resol_mean 13.3333
_diffrn_measured_fraction_theta_full 0.958
_diffrn_measured_fraction_theta_max 0.951
_diffrn_measurement_details
;
List of Runs (angles in degrees, time in seconds):

  # Type    Start    End  Width  t~exp~   \w     \q     \k     \f   Frames
#--------------------------------------------------------------------------
  1  \f    -31.60  35.00   0.10    0.10   0.00   0.00   0.00    --   666
;
_diffrn_measurement_device 'abstract diffractometer'
_diffrn_measurement_device_type 'dectris-CrysAlisPro-abstract goniometer imported dectris images'
_diffrn_measurement_method '\f scans'
_diffrn_orient_matrix_type 'CrysAlisPro convention (1999,Acta A55,543-557)'
_diffrn_orient_matrix_UB_11 -0.0049956000
_diffrn_orient_matrix_UB_12 -0.0311397000
_diffrn_orient_matrix_UB_13 -0.0272343000
_diffrn_orient_matrix_UB_21 -0.0398394000
_diffrn_orient_matrix_UB_22 0.0113736000
_diffrn_orient_matrix_UB_23 -0.0056573000
_diffrn_orient_matrix_UB_31 0.0116657000
_diffrn_orient_matrix_UB_32 0.0253913000
_diffrn_orient_matrix_UB_33 -0.0311095000
_diffrn_radiation_monochromator graphite
_diffrn_radiation_probe x-ray
_diffrn_radiation_type 'Mo K\a'
_diffrn_radiation_wavelength 0.71073
_diffrn_reflns_av_R_equivalents 0.0399
_diffrn_reflns_av_unetI/netI 0.0432
_diffrn_reflns_Laue_measured_fraction_full 0.958
_diffrn_reflns_Laue_measured_fraction_max 0.951
_diffrn_reflns_limit_h_max 18
_diffrn_reflns_limit_h_min -18
_diffrn_reflns_limit_k_max 11
_diffrn_reflns_limit_k_min -15
_diffrn_reflns_limit_l_max 11
_diffrn_reflns_limit_l_min -15
_diffrn_reflns_number 2317
_diffrn_reflns_point_group_measured_fraction_full 0.920
_diffrn_reflns_point_group_measured_fraction_max 0.914
_diffrn_reflns_theta_full 23.186
_diffrn_reflns_theta_max 23.186
_diffrn_reflns_theta_min 1.696
_diffrn_source Synchrotron
_diffrn_source_type 'AS beamline MX1'
_exptl_absorpt_coefficient_mu 1.077
_exptl_absorpt_correction_T_max 0.7449
_exptl_absorpt_correction_T_min 0.5245
_exptl_absorpt_correction_type multi-scan
_exptl_absorpt_process_details
;
SADABS-2016/2 (Bruker,2016/2) was used for absorption correction.
wR2(int) was 0.0917 before and 0.0676 after correction.
The Ratio of minimum to maximum transmission is 0.7041.
The \l/2 correction factor is Not present.
;
_exptl_crystal_colour 'bluish violet'
_exptl_crystal_colour_modifier bluish
_exptl_crystal_colour_primary violet
_exptl_crystal_density_diffrn 1.486
_exptl_crystal_description block
_exptl_crystal_F_000 2328
_exptl_crystal_size_max 0.15
_exptl_crystal_size_mid 0.1
_exptl_crystal_size_min 0.1
_platon_squeeze_details
;
TITL zif67_p5_w1_70s_0058_a.res in I-43m
CELL   16.9823   16.9823   16.9823     90.00     90.00     90.00
SPGR I-43m
# Solvent Accessible Volume =      2527
# Electrons Found in S.A.V. =       966
# Note: Atoms in Void are Labelled as Cxxx and Qxxx for all Others
C101 0.500 0.500 0.000 !       6.08 eA-3
C102 0.724 0.542 0.283 !       4.19 eA-3
C103 1.000 0.438 0.000 !       3.96 eA-3
C104 0.733 0.267 0.267 !       3.50 eA-3
C105 0.527 0.286 0.286 !       3.12 eA-3
C106 0.500 0.509 0.219 !       2.98 eA-3
C107 0.580 0.420 0.420 !       2.37 eA-3
C108 0.127 0.865 0.170 !       1.98 eA-3
Q109 0.328 0.784 0.216 !       1.04 eA-3
C110 0.427 0.427 0.427 !       0.99 eA-3
C111 0.190 0.815 0.185 !       0.73 eA-3
C112 0.038 0.038 0.038 !       0.71 eA-3
Q113 0.910 0.201 0.299 !       0.68 eA-3
C114 0.020 0.992 0.059 !       0.65 eA-3
Q115 0.644 0.363-0.004 !       0.60 eA-3
Q116 0.750 0.998 0.475 !       0.56 eA-3
Q117 0.250 0.498 0.975 !       0.56 eA-3
Q118 0.250 0.970 0.537 !       0.56 eA-3
C119 0.120 0.134 0.198 !       0.52 eA-3
;
_refine_diff_density_max 0.246
_refine_diff_density_min -0.304
_refine_diff_density_rms 0.062
_refine_ls_abs_structure_details
;
 Flack x determined using 258 quotients [(I+)-(I-)]/[(I+)+(I-)]
 (Parsons, Flack and Wagner, Acta Cryst. B69 (2013) 249-259).
;
_refine_ls_abs_structure_Flack 0.13(2)
_refine_ls_extinction_method none
_refine_ls_goodness_of_fit_ref 1.137
_refine_ls_hydrogen_treatment constr
_refine_ls_matrix_type full
_refine_ls_number_parameters 24
_refine_ls_number_reflns 631
_refine_ls_number_restraints 8
_refine_ls_restrained_S_all 1.148
_refine_ls_R_factor_all 0.0366
_refine_ls_R_factor_gt 0.0363
_refine_ls_shift/su_max 0.000
_refine_ls_shift/su_mean 0.000
_refine_ls_structure_factor_coef Fsqd
_refine_ls_weighting_details 'w=1/[\s^2^(Fo^2^)+(0.0701P)^2^] where P=(Fo^2^+2Fc^2^)/3'
_refine_ls_weighting_scheme calc
_refine_ls_wR_factor_gt 0.1001
_refine_ls_wR_factor_ref 0.1003
_reflns_Friedel_coverage 0.724
_reflns_Friedel_fraction_full 0.871
_reflns_Friedel_fraction_max 0.869
_reflns_number_gt 623
_reflns_number_total 631
_reflns_threshold_expression 'I > 2\s(I)'
_cod_data_source_file d3ce00979c2.cif
_cod_data_source_block zif67_p5_w1_70s_0058
_cod_depositor_comments 'Adding full bibliography for 7247762--7247779.cif.'
_cod_original_cell_volume 4897.7(4)
_cod_original_formula_sum 'C12.50 H28 Co N4 O4.50'
_cod_database_code 7247775
_shelx_shelxl_version_number 2018/3
_chemical_oxdiff_formula 'C12 H20 Co N4 O4'
_shelx_space_group_comment
;
The symmetry employed for this shelxl refinement is uniquely defined
by the following loop, which should always be used as a source of
symmetry information in preference to the above space-group names.
They are only intended as comments.
;
_shelx_estimated_absorpt_t_max 0.900
_shelx_estimated_absorpt_t_min 0.855
_diffrn_orient_matrix_axis[1] matrixX
_diffrn_orient_matrix_axis[2] matrixY
_diffrn_orient_matrix_axis[3] matrixZ
_olex2_refinement_description
;
1. Fixed Uiso
 At 1.2 times of:
  All C(H) groups
 At 1.5 times of:
  All C(H,H,H) groups
2. Restrained distances
 C3-N1
 1.35 with sigma of 0.01
 C2-C1
 1.48 with sigma of 0.01
 C3-C2
 2.169 with sigma of 0.01
 N1-C2
 1.35 with sigma of 0.01
3. Restrained planarity
 C3, N1, C2, C1
 with sigma of 0.1
4. Uiso/Uaniso restraints and constraints
Uanis(C2) = Uanis(N1) = Uanis(C3)
5. Rigid body (RIGU) restrains
 C1, C2
 with sigma for 1-2 distances of 0.004 and sigma for 1-3 distances of 0.004
6. Others
 Fixed Sof: H1A(0.5) H1B(0.5) H1C(0.5)
7.a Aromatic/amide H refined with riding coordinates:
 C3(H3)
7.b Idealised Me refined as rotating group:
 C1(H1A,H1B,H1C)
;
_platon_squeeze_special_details
;
A solvent mask was calculated and 974 electrons were 
found in a volume of 2489\%A^3^ in 1 void per unit cell. 
This is consistent with the presence of 
54[CH3OH] per Unit Cell 
which account for 900 electrons 
per unit cell.
;
_platon_squeeze_void_probe_radius 1.20
_olex2_submission_special_instructions 'No special instructions were received'
_oxdiff_exptl_absorpt_empirical_details
;
Empirical correction (ABSPACK) includes:
- Absorption correction using spherical harmonics
- Frame scaling
;
_oxdiff_exptl_absorpt_empirical_full_max 1.829
_oxdiff_exptl_absorpt_empirical_full_min 0.721

loop_
_space_group_symop_operation_xyz
'x, y, z'
'-x, -y, z'
'-x, y, -z'
'x, -y, -z'
'z, x, y'
'z, -x, -y'
'-z, -x, y'
'-z, x, -y'
'y, z, x'
'-y, z, -x'
'y, -z, -x'
'-y, -z, x'
'y, x, z'
'-y, -x, z'
'y, -x, -z'
'-y, x, -z'
'x, z, y'
'-x, z, -y'
'-x, -z, y'
'x, -z, -y'
'z, y, x'
'z, -y, -x'
'-z, y, -x'
'-z, -y, x'
'x+1/2, y+1/2, z+1/2'
'-x+1/2, -y+1/2, z+1/2'
'-x+1/2, y+1/2, -z+1/2'
'x+1/2, -y+1/2, -z+1/2'
'z+1/2, x+1/2, y+1/2'
'z+1/2, -x+1/2, -y+1/2'
'-z+1/2, -x+1/2, y+1/2'
'-z+1/2, x+1/2, -y+1/2'
'y+1/2, z+1/2, x+1/2'
'-y+1/2, z+1/2, -x+1/2'
'y+1/2, -z+1/2, -x+1/2'
'-y+1/2, -z+1/2, x+1/2'
'y+1/2, x+1/2, z+1/2'
'-y+1/2, -x+1/2, z+1/2'
'y+1/2, -x+1/2, -z+1/2'
'-y+1/2, x+1/2, -z+1/2'
'x+1/2, z+1/2, y+1/2'
'-x+1/2, z+1/2, -y+1/2'
'-x+1/2, -z+1/2, y+1/2'
'x+1/2, -z+1/2, -y+1/2'
'z+1/2, y+1/2, x+1/2'
'z+1/2, -y+1/2, -x+1/2'
'-z+1/2, y+1/2, -x+1/2'
'-z+1/2, -y+1/2, x+1/2'

loop_
_atom_site_label
_atom_site_type_symbol
_atom_site_fract_x
_atom_site_fract_y
_atom_site_fract_z
_atom_site_U_iso_or_equiv
_atom_site_adp_type
_atom_site_occupancy
_atom_site_site_symmetry_order
_atom_site_calc_flag
_atom_site_refinement_flags_posn
_atom_site_refinement_flags_adp
_atom_site_refinement_flags_occupancy
_atom_site_disorder_assembly
_atom_site_disorder_group
Co1 Co 0.000000 -0.500000 -0.250000 0.0343(4) Uani 1 4 d S T P . .
N1 N 0.03492(19) -0.5883(2) -0.3187(2) 0.0390(7) Uani 1 1 d D . . . .
C2 C -0.0086(3) -0.6352(2) -0.3648(2) 0.0390(7) Uani 1 2 d DS T P . .
C1 C -0.0969(4) -0.6338(3) -0.3662(3) 0.0493(18) Uani 1 2 d DS T P . .
H1A H -0.118108 -0.589646 -0.325357 0.074 Uiso 0.5 1 calc R U P A -1
H1B H -0.119334 -0.691048 -0.349105 0.074 Uiso 0.5 1 calc R U P A -1
H1C H -0.117010 -0.619802 -0.425043 0.074 Uiso 0.5 1 calc R U P A -1
C3 C 0.1118(2) -0.6042(3) -0.3397(3) 0.0390(7) Uani 1 1 d D . . . .
H3 H 0.163296 -0.576420 -0.315271 0.047 Uiso 1 1 calc R U . . .

loop_
_atom_site_aniso_label
_atom_site_aniso_U_11
_atom_site_aniso_U_22
_atom_site_aniso_U_33
_atom_site_aniso_U_23
_atom_site_aniso_U_13
_atom_site_aniso_U_12
Co1 0.0346(5) 0.0346(5) 0.0337(6) 0.000 0.000 0.000
N1 0.0354(13) 0.0400(16) 0.0415(17) -0.0030(12) -0.0015(13) 0.0023(13)
C2 0.0354(13) 0.0400(16) 0.0415(17) -0.0030(12) -0.0015(13) 0.0023(13)
C1 0.044(4) 0.052(3) 0.052(3) -0.015(4) 0.000(2) 0.000(2)
C3 0.0354(13) 0.0400(16) 0.0415(17) -0.0030(12) -0.0015(13) 0.0023(13)

loop_
_atom_type_symbol
_atom_type_description
_atom_type_scat_dispersion_real
_atom_type_scat_dispersion_imag
_atom_type_scat_source
C C 0.0033 0.0016 'International Tables Vol C Tables 4.2.6.8 and 6.1.1.4'
H H 0.0000 0.0000 'International Tables Vol C Tables 4.2.6.8 and 6.1.1.4'
Co Co 0.3494 0.9721 'International Tables Vol C Tables 4.2.6.8 and 6.1.1.4'
N N 0.0061 0.0033 'International Tables Vol C Tables 4.2.6.8 and 6.1.1.4'
O O 0.0106 0.0060 'International Tables Vol C Tables 4.2.6.8 and 6.1.1.4'

loop_
_axis.id
_axis.type
_axis.equipment
_axis.parity
_axis.depends_on
_axis.zero
_axis.vector[1]
_axis.vector[2]
_axis.vector[3]
source . source . . . 1.00000000 0.00000000 0.00000000
omega rotation goniometer -1 . 0.00000000 0.00000000 0.00000000 1.00000000
kappa rotation goniometer -1 omega 0.00000000 -0.76604444 0.00000000 0.64278761
phi rotation goniometer -1 kappa . 0.00000000 0.00000000 1.00000000
theta rotation goniometer -1 . 0.00000000 0.00000000 0.00000000 1.00000000
matrixX general general . phi . 1.00000000 0.00000000 0.00000000
matrixY general general . phi . 0.00000000 1.00000000 0.00000000
matrixZ general general . phi . 0.00000000 0.00000000 1.00000000
dacX translation general . phi . 0.00000000 1.00000000 0.00000000
dacY translation general . phi . -1.00000000 0.00000000 0.00000000
dacZ translation general . phi . 0.00000000 0.00000000 1.00000000

loop_
_geom_angle_atom_site_label_1
_geom_angle_atom_site_label_2
_geom_angle_atom_site_label_3
_geom_angle
_geom_angle_site_symmetry_1
_geom_angle_site_symmetry_3
_geom_angle_publ_flag
N1 Co1 N1 110.12(11) . 40_444 ?
N1 Co1 N1 110.12(11) 40_444 2_545 ?
N1 Co1 N1 108.2(2) . 2_545 ?
N1 Co1 N1 110.12(11) . 39_544 ?
N1 Co1 N1 108.2(2) 40_444 39_544 ?
N1 Co1 N1 110.12(11) 39_544 2_545 ?
C2 N1 Co1 128.8(3) . . ?
C2 N1 C3 104.7(4) . . ?
C3 N1 Co1 125.5(3) . . ?
N1 C2 N1 113.0(5) 20_544 . ?
N1 C2 C1 123.5(3) . . ?
N1 C2 C1 123.5(3) 20_544 . ?
C2 C1 H1A 109.5 . . ?
C2 C1 H1B 109.5 . . ?
C2 C1 H1C 109.5 . . ?
H1A C1 H1B 109.5 . . ?
H1A C1 H1C 109.5 . . ?
H1B C1 H1C 109.5 . . ?
N1 C3 H3 125.6 . . ?
C3 C3 N1 108.7(3) 20_544 . ?
C3 C3 H3 125.6 20_544 . ?

loop_
_geom_bond_atom_site_label_1
_geom_bond_atom_site_label_2
_geom_bond_distance
_geom_bond_site_symmetry_2
_geom_bond_publ_flag
Co1 N1 1.990(4) . ?
Co1 N1 1.990(4) 2_545 ?
Co1 N1 1.990(4) 40_444 ?
Co1 N1 1.990(4) 39_544 ?
N1 C2 1.339(4) . ?
N1 C3 1.380(6) . ?
C2 C1 1.500(8) . ?
C1 H1A 1.0831 . ?
C1 H1B 1.0831 . ?
C1 H1C 1.0831 . ?
C3 C3 1.346(11) 20_544 ?
C3 H3 1.0770 . ?

loop_
_geom_torsion_atom_site_label_1
_geom_torsion_atom_site_label_2
_geom_torsion_atom_site_label_3
_geom_torsion_atom_site_label_4
_geom_torsion
_geom_torsion_site_symmetry_1
_geom_torsion_site_symmetry_2
_geom_torsion_site_symmetry_3
_geom_torsion_site_symmetry_4
_geom_torsion_publ_flag
Co1 N1 C2 N1 170.97(18) . . . 20_544 ?
Co1 N1 C2 C1 -6.5(7) . . . . ?
Co1 N1 C3 C3 -170.7(2) . . . 20_544 ?
C2 N1 C3 C3 -1.0(3) . . . 20_544 ?
C3 N1 C2 N1 1.7(6) . . . 20_544 ?
C3 N1 C2 C1 -175.7(5) . . . . ?

loop_
_platon_squeeze_void_nr
_platon_squeeze_void_average_x
_platon_squeeze_void_average_y
_platon_squeeze_void_average_z
_platon_squeeze_void_volume
_platon_squeeze_void_count_electrons
_platon_squeeze_void_content
1 -0.025 -0.015 -0.006 2489 974 ' '
